data_7219678
loop_
_publ_author_name
'Chen, Rong-Ying'
'Tian, Dan'
'Li, Yunwu'
'Lv, Ying-Bin'
'Sun, Hong Wei'
'Chang, Ze'
'Bu, Xian-He'

_publ_section_title
;
 A new anionic metal-organic framework showing tunable emission by
 lanthanide(III) doping and high selective CO2adsorption properties
;
_journal_name_full 'RSC Adv.'
_journal_paper_doi 10.1039/C5RA02935J
_journal_year 2015
_chemical_formula_moiety 'C3 H2 N5 O4 Zn'
_chemical_formula_sum 'C3 H2 N5 O4 Zn'
_chemical_formula_weight 237.47
_chemical_name_systematic 'complex 1'
_space_group_IT_number 62
_symmetry_cell_setting orthorhombic
_symmetry_space_group_name_Hall '-P 2ac 2n'
_symmetry_space_group_name_H-M 'P n m a'
_atom_sites_solution_hydrogens geom
_atom_sites_solution_primary direct
_atom_sites_solution_secondary difmap
_audit_creation_method SHELXL-97
_audit_update_record
;
2015-01-29 deposited with the CCDC.
2015-02-27 downloaded from the CCDC.
;
_cell_angle_alpha 90.00
_cell_angle_beta 90.00
_cell_angle_gamma 90.00
_cell_formula_units_Z 8
_cell_length_a 17.621(3)
_cell_length_b 15.958(3)
_cell_length_c 8.7728(18)
_cell_measurement_temperature 293(2)
_cell_volume 2466.9(8)
_computing_structure_refinement 'SHELXL-97 (Sheldrick, 1997)'
_computing_structure_solution 'SHELXS-97 (Sheldrick, 1990)'
_diffrn_ambient_temperature 293(2)
_diffrn_measured_fraction_theta_full 0.998
_diffrn_measured_fraction_theta_max 0.998
_diffrn_radiation_monochromator graphite
_diffrn_radiation_source 'fine-focus sealed tube'
_diffrn_radiation_type MoK\a
_diffrn_radiation_wavelength 0.71073
_diffrn_reflns_av_R_equivalents 0.0862
_diffrn_reflns_av_sigmaI/netI 0.0509
_diffrn_reflns_limit_h_max 22
_diffrn_reflns_limit_h_min -22
_diffrn_reflns_limit_k_max 20
_diffrn_reflns_limit_k_min -20
_diffrn_reflns_limit_l_max 11
_diffrn_reflns_limit_l_min -11
_diffrn_reflns_number 24208
_diffrn_reflns_theta_full 27.48
_diffrn_reflns_theta_max 27.48
_diffrn_reflns_theta_min 3.28
_exptl_absorpt_coefficient_mu 1.986
_exptl_absorpt_correction_T_max 0.742
_exptl_absorpt_correction_T_min 0.658
_exptl_absorpt_correction_type multi-scan
_exptl_crystal_colour colorless
_exptl_crystal_density_diffrn 1.279
_exptl_crystal_density_method 'not measured'
_exptl_crystal_description block
_exptl_crystal_F_000 936
_exptl_crystal_size_max 0.22
_exptl_crystal_size_mid 0.18
_exptl_crystal_size_min 0.15
_platon_squeeze_details
;
The PLATON SQUEEZE procedure was used to treat 
regions of diffuse solvent which could not be modeled 
properly in terms of atomic sites. Their contribution to 
the diffraction pattern was removed and modified F^2^ was
written to a new HKL file. The number of located electrons, 
in one void per unit cell is 221.There are eight formula units 
in one unit cell. On base of charge balance considerations, volume/count_electrons 
analysis, elemental analyses, this residual electron density 
was assigned to one [NH2(CH3)2]+. 
So SQUEEZE removed these disordered units per unit cell. 
See refs. (a) O. V. Dolomanov, D. B. Cordes, N. R. Champness, A. J. Blake,
L. R. Hanton, G. B. Jameson, M. Schroder and C. Wilson. Chem. Commun.
2004, 642; (b) Y. Du, A. L. Thompson and D. O. Hare. Chem. Commun. 2008, 5987;
(c) Y. F. Bi, X. T. Wang, W. P. Liao, X. F. Wang, X. W. Wang, H. J. Zhang,
and S. Gao, J. Am. Chem. Soc. 2009, 131, 11650.
;
_refine_diff_density_max 0.485
_refine_diff_density_min -0.402
_refine_diff_density_rms 0.092
_refine_ls_extinction_method none
_refine_ls_goodness_of_fit_ref 1.093
_refine_ls_hydrogen_treatment mixed
_refine_ls_matrix_type full
_refine_ls_number_parameters 121
_refine_ls_number_reflns 2924
_refine_ls_number_restraints 0
_refine_ls_restrained_S_all 1.093
_refine_ls_R_factor_all 0.0923
_refine_ls_R_factor_gt 0.0581
_refine_ls_shift/su_max 0.000
_refine_ls_shift/su_mean 0.000
_refine_ls_structure_factor_coef Fsqd
_refine_ls_weighting_details 'calc w=1/[\s^2^(Fo^2^)+(0.0688P)^2^+3.4482P] where P=(Fo^2^+2Fc^2^)/3'
_refine_ls_weighting_scheme calc
_refine_ls_wR_factor_gt 0.1416
_refine_ls_wR_factor_ref 0.1560
_reflns_number_gt 2149
_reflns_number_total 2927
_reflns_threshold_expression >2sigma(I)
_cod_data_source_file c5ra02935j2.cif
_cod_data_source_block 2
_cod_depositor_comments
;
The following automatic conversions were performed:

'_exptl_absorpt_correction_type' value 'MULTI-SCAN' changed to
'multi-scan' according to
/usr/data/users/saulius/crontab/automatic-downloads/rss-feeds/RSC/lib/dictionaries/cif_core.dic
dictionary named 'cif_core.dic' version 2.4.2 from 2011-04-26.

Automatic conversion script
Id: cif_fix_values 3086 2015-02-26 13:12:21Z robertas 
;
_cod_database_code 7219678

loop_
_symmetry_equiv_pos_as_xyz
'x, y, z'
'-x+1/2, -y, z+1/2'
'x+1/2, -y+1/2, -z+1/2'
'-x, y+1/2, -z'
'-x, -y, -z'
'x-1/2, y, -z-1/2'
'-x-1/2, y-1/2, z-1/2'
'x, -y-1/2, z'

loop_
_atom_site_label
_atom_site_type_symbol
_atom_site_fract_x
_atom_site_fract_y
_atom_site_fract_z
_atom_site_U_iso_or_equiv
_atom_site_adp_type
_atom_site_occupancy
_atom_site_symmetry_multiplicity
_atom_site_calc_flag
_atom_site_refinement_flags
C1 C 0.1675(4) 0.2500 1.0174(7) 0.0321(14) Uani 1 2 d S
C2 C 0.1147(4) 0.2500 0.8779(7) 0.0310(14) Uani 1 2 d S
C3 C -0.0087(2) 0.0284(3) 1.0672(5) 0.0307(10) Uani 1 1 d .
C4 C 0.2383(3) -0.0081(3) 0.6961(6) 0.0415(12) Uani 1 1 d .
N1 N 0.2253(2) 0.0547(2) 0.7927(5) 0.0367(9) Uani 1 1 d .
N2 N 0.2859(3) 0.1038(3) 0.7760(7) 0.082(2) Uani 1 1 d .
N3 N 0.3321(3) 0.0716(3) 0.6781(7) 0.0721(17) Uani 1 1 d .
N4 N 0.3035(2) 0.0005(2) 0.6237(4) 0.0376(9) Uani 1 1 d .
N5 N 0.1892(3) -0.0715(4) 0.6709(9) 0.123(3) Uani 1 1 d .
H5A H 0.1997 -0.1094 0.6044 0.148 Uiso 1 1 calc R
H5B H 0.1474 -0.0741 0.7213 0.148 Uiso 1 1 calc R
O1 O 0.18731(19) 0.18010(19) 1.0701(4) 0.0384(8) Uani 1 1 d .
O2 O 0.09449(18) 0.1802(2) 0.8278(4) 0.0405(8) Uani 1 1 d .
O3 O 0.04028(18) 0.0820(2) 1.1025(4) 0.0405(8) Uani 1 1 d .
O4 O -0.07020(17) 0.0166(2) 1.1355(4) 0.0398(8) Uani 1 1 d .
Zn1 Zn 0.14204(3) 0.07494(3) 0.96020(6) 0.0330(2) Uani 1 1 d .

loop_
_atom_site_aniso_label
_atom_site_aniso_U_11
_atom_site_aniso_U_22
_atom_site_aniso_U_33
_atom_site_aniso_U_23
_atom_site_aniso_U_13
_atom_site_aniso_U_12
C1 0.027(3) 0.033(4) 0.036(3) 0.000 0.001(3) 0.000
C2 0.032(3) 0.025(3) 0.036(3) 0.000 0.007(3) 0.000
C3 0.025(2) 0.036(2) 0.032(2) 0.0055(19) -0.0027(18) 0.0021(19)
C4 0.032(2) 0.035(3) 0.057(3) -0.007(2) 0.003(2) -0.002(2)
N1 0.030(2) 0.036(2) 0.044(2) -0.0040(18) 0.0046(18) -0.0004(16)
N2 0.073(4) 0.069(3) 0.105(4) -0.049(3) 0.056(3) -0.031(3)
N3 0.065(3) 0.054(3) 0.097(4) -0.026(3) 0.038(3) -0.022(3)
N4 0.035(2) 0.038(2) 0.040(2) -0.0038(19) 0.0077(18) -0.0034(17)
N5 0.075(4) 0.110(5) 0.185(8) -0.098(5) 0.078(5) -0.048(4)
O1 0.0464(19) 0.0268(17) 0.0420(18) 0.0042(14) -0.0117(15) 0.0023(14)
O2 0.0410(18) 0.0375(18) 0.0431(19) -0.0067(16) -0.0109(16) 0.0005(15)
O3 0.0359(17) 0.0409(19) 0.0446(18) -0.0120(16) 0.0007(15) -0.0085(15)
O4 0.0328(17) 0.0444(19) 0.0423(19) -0.0096(16) 0.0057(15) -0.0046(15)
Zn1 0.0298(3) 0.0317(3) 0.0375(3) -0.0047(2) -0.0028(2) -0.0007(2)

loop_
_atom_type_symbol
_atom_type_description
_atom_type_scat_dispersion_real
_atom_type_scat_dispersion_imag
_atom_type_scat_source
C C 0.0033 0.0016 'International Tables Vol C Tables 4.2.6.8 and 6.1.1.4'
H H 0.0000 0.0000 'International Tables Vol C Tables 4.2.6.8 and 6.1.1.4'
N N 0.0061 0.0033 'International Tables Vol C Tables 4.2.6.8 and 6.1.1.4'
O O 0.0106 0.0060 'International Tables Vol C Tables 4.2.6.8 and 6.1.1.4'
Zn Zn 0.2839 1.4301 'International Tables Vol C Tables 4.2.6.8 and 6.1.1.4'

loop_
_geom_angle_atom_site_label_1
_geom_angle_atom_site_label_2
_geom_angle_atom_site_label_3
_geom_angle
_geom_angle_site_symmetry_1
_geom_angle_site_symmetry_3
O1 C1 O1 125.0(6) 8_565 .
O1 C1 C2 117.5(3) 8_565 .
O1 C1 C2 117.5(3) . .
O2 C2 O2 126.0(6) . 8_565
O2 C2 C1 117.0(3) . .
O2 C2 C1 117.0(3) 8_565 .
O4 C3 O3 125.4(4) . .
O4 C3 C3 117.1(5) . 5_557
O3 C3 C3 117.5(5) . 5_557
N4 C4 N1 112.2(4) . .
N4 C4 N5 123.8(5) . .
N1 C4 N5 123.9(5) . .
C4 N1 N2 103.5(4) . .
C4 N1 Zn1 132.9(3) . .
N2 N1 Zn1 123.1(3) . .
N3 N2 N1 110.2(4) . .
N2 N3 N4 109.9(4) . .
C4 N4 N3 104.1(4) . .
C4 N4 Zn1 131.8(3) . 2_554
N3 N4 Zn1 124.1(3) . 2_554
C4 N5 H5A 120.0 . .
C4 N5 H5B 120.0 . .
H5A N5 H5B 120.0 . .
C1 O1 Zn1 115.8(3) . .
C2 O2 Zn1 112.6(3) . .
C3 O3 Zn1 112.8(3) . .
C3 O4 Zn1 115.7(3) . 5_557
O1 Zn1 N1 100.34(14) . .
O1 Zn1 N4 88.32(14) . 2
N1 Zn1 N4 94.05(15) . 2
O1 Zn1 O4 165.49(13) . 5_557
N1 Zn1 O4 91.94(13) . 5_557
N4 Zn1 O4 98.56(14) 2 5_557
O1 Zn1 O3 90.45(12) . .
N1 Zn1 O3 168.28(13) . .
N4 Zn1 O3 90.81(14) 2 .
O4 Zn1 O3 76.77(12) 5_557 .
O1 Zn1 O2 77.11(12) . .
N1 Zn1 O2 90.79(14) . .
N4 Zn1 O2 165.26(14) 2 .
O4 Zn1 O2 95.17(12) 5_557 .
O3 Zn1 O2 87.13(13) . .

loop_
_geom_bond_atom_site_label_1
_geom_bond_atom_site_label_2
_geom_bond_distance
_geom_bond_site_symmetry_2
C1 O1 1.257(4) 8_565
C1 O1 1.257(4) .
C1 C2 1.536(9) .
C2 O2 1.249(4) .
C2 O2 1.249(4) 8_565
C3 O4 1.253(5) .
C3 O3 1.254(5) .
C3 C3 1.519(9) 5_557
C4 N4 1.321(6) .
C4 N1 1.332(6) .
C4 N5 1.350(7) .
N1 N2 1.333(6) .
N1 Zn1 2.101(4) .
N2 N3 1.289(7) .
N3 N4 1.330(6) .
N4 Zn1 2.103(4) 2_554
N5 H5A 0.8600 .
N5 H5B 0.8600 .
O1 Zn1 2.094(3) .
O2 Zn1 2.208(3) .
O3 Zn1 2.188(3) .
O4 Zn1 2.108(3) 5_557
Zn1 N4 2.103(4) 2
Zn1 O4 2.108(3) 5_557

loop_
_geom_torsion_atom_site_label_1
_geom_torsion_atom_site_label_2
_geom_torsion_atom_site_label_3
_geom_torsion_atom_site_label_4
_geom_torsion
_geom_torsion_site_symmetry_1
_geom_torsion_site_symmetry_4
O1 C1 C2 O2 -179.0(5) 8_565 .
O1 C1 C2 O2 0.9(9) . .
O1 C1 C2 O2 -0.9(9) 8_565 8_565
O1 C1 C2 O2 179.0(5) . 8_565
N4 C4 N1 N2 0.5(6) . .
N5 C4 N1 N2 -177.2(7) . .
N4 C4 N1 Zn1 -171.6(3) . .
N5 C4 N1 Zn1 10.7(9) . .
C4 N1 N2 N3 -0.9(7) . .
Zn1 N1 N2 N3 172.1(4) . .
N1 N2 N3 N4 1.1(8) . .
N1 C4 N4 N3 0.1(6) . .
N5 C4 N4 N3 177.8(7) . .
N1 C4 N4 Zn1 179.5(3) . 2_554
N5 C4 N4 Zn1 -2.8(9) . 2_554
N2 N3 N4 C4 -0.7(7) . .
N2 N3 N4 Zn1 179.8(4) . 2_554
O1 C1 O1 Zn1 178.3(4) 8_565 .
C2 C1 O1 Zn1 -1.5(7) . .
O2 C2 O2 Zn1 -177.7(5) 8_565 .
C1 C2 O2 Zn1 0.2(6) . .
O4 C3 O3 Zn1 176.4(4) . .
C3 C3 O3 Zn1 -2.2(6) 5_557 .
O3 C3 O4 Zn1 177.2(4) . 5_557
C3 C3 O4 Zn1 -4.3(6) 5_557 5_557
C1 O1 Zn1 N1 89.7(4) . .
C1 O1 Zn1 N4 -176.5(4) . 2
C1 O1 Zn1 O4 -57.8(7) . 5_557
C1 O1 Zn1 O3 -85.7(4) . .
C1 O1 Zn1 O2 1.2(4) . .
C4 N1 Zn1 O1 169.3(4) . .
N2 N1 Zn1 O1 -1.4(5) . .
C4 N1 Zn1 N4 80.3(5) . 2
N2 N1 Zn1 N4 -90.5(5) . 2
C4 N1 Zn1 O4 -18.4(5) . 5_557
N2 N1 Zn1 O4 170.8(5) . 5_557
C4 N1 Zn1 O3 -34.0(10) . .
N2 N1 Zn1 O3 155.2(6) . .
C4 N1 Zn1 O2 -113.6(5) . .
N2 N1 Zn1 O2 75.6(5) . .
C3 O3 Zn1 O1 176.3(3) . .
C3 O3 Zn1 N1 19.2(9) . .
C3 O3 Zn1 N4 -95.4(3) . 2
C3 O3 Zn1 O4 3.2(3) . 5_557
C3 O3 Zn1 O2 99.2(3) . .
C2 O2 Zn1 O1 -0.7(4) . .
C2 O2 Zn1 N1 -101.2(4) . .
C2 O2 Zn1 N4 8.1(8) . 2
C2 O2 Zn1 O4 166.8(4) . 5_557
C2 O2 Zn1 O3 90.4(4) . .

loop_
_platon_squeeze_void_nr
_platon_squeeze_void_average_x
_platon_squeeze_void_average_y
_platon_squeeze_void_average_z
_platon_squeeze_void_volume
_platon_squeeze_void_count_electrons
_platon_squeeze_void_content
1 0.453 -0.009 -0.053 1240 221 ' '
